data_2000163
loop_
_publ_author_name
'Mac\'i\<cek, J.'
'Vladkova, T.'

_publ_section_title
;
 Structure of {\epsilon}-ammoniohexanoic acid dihydrogenphosphate
;
_journal_issue 12
_journal_name_full 'Acta Crystallographica Section C'
_journal_page_first 2709
_journal_page_last 2711
_journal_paper_doi 10.1107/S0108270191007801
_journal_volume 47
_journal_year 1991
_chemical_formula_moiety 'C6 H14 N1 O2,H2 O4 P1'
_chemical_formula_sum 'C6 H16 N O6 P'
_chemical_formula_weight 229.17
_symmetry_cell_setting monoclinic
_symmetry_space_group_name_Hall '-I 2ya'
_symmetry_space_group_name_H-M 'I 1 2/a 1'
_cell_angle_alpha 90
_cell_angle_beta 98.620(10)
_cell_angle_gamma 90
_cell_formula_units_Z 8
_cell_length_a 15.108(3)
_cell_length_b 4.6360(10)
_cell_length_c 28.819(3)
_cell_volume 1995.7(6)
_diffrn_radiation_type Mo
_diffrn_radiation_wavelength 0.71073
_exptl_absorpt_coefficient_mu 0.27
_exptl_crystal_density_diffrn 1.526
_exptl_crystal_F_000 976
_cod_data_source_file mu0267.cif
_cod_data_source_block mu0267a
_cod_original_cell_volume 1996(4)
_cod_original_formula_sum 'C6 H16 N1 O6 P1'
_cod_database_code 2000163

loop_
_atom_site_label
_atom_site_fract_x
_atom_site_fract_y
_atom_site_fract_z
_atom_site_U_iso_or_equiv
P .10847(4) .14420(10) .30791(2) .01930(10)
O(1) .16590(10) .2846(4) .35231(5) .0287(4)
O(2) .04580(10) .3910(3) .28499(6) .0327(4)
O(3) .04900(10) -.0904(3) .32334(5) .0239(4)
O(4) .16940(10) .0509(4) .27475(5) .0337(4)
O(5) .06120(10) -.3080(4) .40665(5) .0387(5)
O(6) .1444(2) .0620(4) .43589(6) .0514(6)
C(1) .1088(2) -.1691(5) .44104(7) .0299(6)
C(2) .1172(2) -.3243(6) .48702(8) .0361(6)
C(3) .1279(2) -.1346(6) .53001(7) .0329(6)
C(4) .1397(2) -.3102(6) .57531(7) .0337(6)
C(5) .1399(2) -.1279(5) .61909(7) .0297(6)
C(6) .1478(2) -.3096(5) .66291(7) .0285(6)
N .14570(10) -.1336(4) .70587(6) .0269(5)
H(1) .154(2) .229(8) .3750(10) ?
H(2) .053(2) .517(8) .3000(10) ?
H(0) .062(2) -.206(8) .3790(10) ?
H(21) .168(2) -.448(8) .4890(10) ?
H(22) .065(2) -.455(8) .4860(10) ?
H(31) .073(2) -.014(8) .5290(10) ?
H(32) .180(2) -.004(8) .5310(10) ?
H(41) .197(2) -.417(8) .5780(10) ?
H(42) .088(2) -.463(8) .5730(10) ?
H(51) .186(2) .032(8) .6210(10) ?
H(52) .081(2) -.019(8) .6160(10) ?
H(61) .205(2) -.411(8) .6690(10) ?
H(62) .097(2) -.449(8) .6630(10) ?
H(1N) .094(2) -.039(8) .7040(10) ?
H(2N) .147(2) -.267(8) .7310(10) ?
H(3N) .194(2) -.017(8) .7130(10) ?

loop_
_geom_bond_atom_site_label_1
_geom_bond_atom_site_label_2
_geom_bond_distance
O(5) C(1) 1.305(3)
O(6) C(1) 1.218(3)
C(1) C(2) 1.496(3)
C(2) C(3) 1.508(3)
C(3) C(4) 1.527(3)
C(4) C(5) 1.518(3)
C(5) C(6) 1.508(4)
C(6) N 1.487(3)
